data_7029308
loop_
_publ_author_name
'Nie, Yong'
'Wang, Yafeng'
'Miao, Jinling'
'Bian, Deqian'
'Zhang, Zhenwei'
'Cui, Yu'
'Sun, Guoxin'

_publ_section_title
;
 Syntheses and structural characterization of o-carboranylamides with
 direct cage-amide bond.
;
_journal_issue 13
_journal_name_full 'Dalton transactions (Cambridge, England : 2003)'
_journal_page_first 5083
_journal_page_last 5094
_journal_paper_doi 10.1039/c3dt52785a
_journal_volume 43
_journal_year 2014
_chemical_formula_moiety 'C8 H23 B10 N O'
_chemical_formula_sum 'C8 H23 B10 N O'
_chemical_formula_weight 257.37
_chemical_name_systematic
;
 ? 
;
_space_group_crystal_system orthorhombic
_space_group_IT_number 61
_space_group_name_Hall '-P 2ac 2ab'
_space_group_name_H-M_alt 'P b c a'
_symmetry_space_group_name_Hall '-P 2ac 2ab'
_symmetry_space_group_name_H-M 'P b c a'
_atom_sites_solution_hydrogens geom
_atom_sites_solution_primary direct
_atom_sites_solution_secondary difmap
_audit_creation_date 2013-06-27
_audit_creation_method
;
  Olex2 1.2
  (compiled Apr 23 2013 17:54:37, GUI svn.r4466)
;
_cell_angle_alpha 90.00
_cell_angle_beta 90.00
_cell_angle_gamma 90.00
_cell_formula_units_Z 8
_cell_length_a 11.6375(6)
_cell_length_b 10.1626(6)
_cell_length_c 27.496(2)
_cell_measurement_reflns_used 1789
_cell_measurement_temperature 293(2)
_cell_measurement_theta_max 25.8950
_cell_measurement_theta_min 3.9790
_cell_volume 3251.9(3)
_computing_cell_refinement
;
CrysAlisPro, Agilent Technologies,
Version 1.171.36.28 (release 01-02-2013 CrysAlis171 .NET)
(compiled Feb  1 2013,16:14:44)
;
_computing_data_collection
;
CrysAlisPro, Agilent Technologies,
Version 1.171.36.28 (release 01-02-2013 CrysAlis171 .NET)
(compiled Feb  1 2013,16:14:44)
;
_computing_data_reduction
;
CrysAlisPro, Agilent Technologies,
Version 1.171.36.28 (release 01-02-2013 CrysAlis171 .NET)
(compiled Feb  1 2013,16:14:44)
;
_computing_molecular_graphics
;
O. V. Dolomanov, L. J. Bourhis, R. J. Gildea, J. A. K. Howard and H. Puschmann,
OLEX2: a complete structure solution, refinement and analysis program.
J. Appl. Cryst. (2009). 42, 339-341.
;
_computing_publication_material
;
O. V. Dolomanov, L. J. Bourhis, R. J. Gildea, J. A. K. Howard and H. Puschmann,
OLEX2: a complete structure solution, refinement and analysis program.
J. Appl. Cryst. (2009). 42, 339-341.
;
_computing_structure_refinement
;
SHELXL, G.M. Sheldrick, Acta Cryst.
(2008). A64, 112-122
;
_computing_structure_solution
;
SHELXS, G.M. Sheldrick, Acta Cryst.
(2008). A64, 112-122
;
_diffrn_ambient_temperature 293.15
_diffrn_detector_area_resol_mean 16.0355
_diffrn_measured_fraction_theta_full 0.9955
_diffrn_measured_fraction_theta_max 0.8880
_diffrn_measurement_details
;
  1 omega  -39.00   83.10   0.3000   40.0000
omega____ theta____ kappa____ phi______ frames
    -       17.7426    0.0000  -60.0000 407

  2 omega  -11.00   21.10   0.3000   40.0000
omega____ theta____ kappa____ phi______ frames
    -      -18.8363  -99.0000   60.0000 107

  3 omega   32.00   66.20   0.3000   40.0000
omega____ theta____ kappa____ phi______ frames
    -       17.7426 -178.0000  -60.0000 114
;
_diffrn_measurement_device_type 'Xcalibur, Eos, Gemini'
_diffrn_measurement_method '\w scans'
_diffrn_orient_matrix_UB_11 -0.0129799000
_diffrn_orient_matrix_UB_12 -0.0678686000
_diffrn_orient_matrix_UB_13 0.0024138000
_diffrn_orient_matrix_UB_21 -0.0285818000
_diffrn_orient_matrix_UB_22 0.0130458000
_diffrn_orient_matrix_UB_23 0.0222747000
_diffrn_orient_matrix_UB_31 -0.0522002000
_diffrn_orient_matrix_UB_32 0.0097585000
_diffrn_orient_matrix_UB_33 -0.0128169000
_diffrn_radiation_monochromator graphite
_diffrn_radiation_type 'Mo K\a'
_diffrn_radiation_wavelength 0.7107
_diffrn_reflns_av_R_equivalents 0.0500
_diffrn_reflns_av_unetI/netI 0.0444
_diffrn_reflns_limit_h_max 14
_diffrn_reflns_limit_h_min -13
_diffrn_reflns_limit_k_max 12
_diffrn_reflns_limit_k_min -12
_diffrn_reflns_limit_l_max 34
_diffrn_reflns_limit_l_min -33
_diffrn_reflns_number 10775
_diffrn_reflns_theta_full 26.37
_diffrn_reflns_theta_max 26.37
_diffrn_reflns_theta_min 3.05
_diffrn_source 'Enhance (Mo) X-ray Source'
_exptl_absorpt_coefficient_mu 0.055
_exptl_absorpt_correction_T_max 1.00000
_exptl_absorpt_correction_T_min 0.66515
_exptl_absorpt_correction_type multi-scan
_exptl_absorpt_process_details
;
CrysAlisPro, Agilent Technologies,
Version 1.171.36.28 (release 01-02-2013 CrysAlis171 .NET)
(compiled Feb  1 2013,16:14:44)
Empirical absorption correction using spherical harmonics,
 implemented in SCALE3 ABSPACK scaling algorithm.
;
_exptl_crystal_density_diffrn 1.051
_exptl_crystal_density_method 'not measured'
_exptl_crystal_F_000 1088
_exptl_crystal_size_max 0.38
_exptl_crystal_size_mid 0.36
_exptl_crystal_size_min 0.23
_refine_diff_density_max 0.388
_refine_diff_density_min -0.218
_refine_diff_density_rms 0.059
_refine_ls_extinction_method none
_refine_ls_goodness_of_fit_ref 1.044
_refine_ls_hydrogen_treatment mixed
_refine_ls_matrix_type full
_refine_ls_number_parameters 182
_refine_ls_number_reflns 3326
_refine_ls_number_restraints 0
_refine_ls_restrained_S_all 1.044
_refine_ls_R_factor_all 0.1169
_refine_ls_R_factor_gt 0.0744
_refine_ls_shift/su_max 0.000
_refine_ls_shift/su_mean 0.000
_refine_ls_structure_factor_coef Fsqd
_refine_ls_weighting_details 'calc w=1/[\s^2^(Fo^2^)+(0.1303P)^2^+0.2731P] where P=(Fo^2^+2Fc^2^)/3'
_refine_ls_weighting_scheme calc
_refine_ls_wR_factor_gt 0.2061
_refine_ls_wR_factor_ref 0.2380
_reflns_number_gt 2057
_reflns_number_total 3326
_reflns_threshold_expression >2sigma(I)
_cod_data_source_file c3dt52785a.txt
_cod_data_source_block 130624_ny_wyf_57_1a
_cod_original_cell_volume 3251.8(3)
_cod_database_code 7029308
_chemical_oxdiff_formula 'C H B N'
_reflns_odcompleteness_completeness 99.55
_reflns_odcompleteness_iscentric 1
_reflns_odcompleteness_theta 26.32
_olex2_refinement_description
;
1. Fixed Uiso
 At 1.2 times of:
  All B(H) groups, All C(H) groups, All C(H,H) groups, All N(H) groups
 At 1.5 times of:
  All C(H,H,H) groups
2.a Secondary CH2 refined with riding coordinates:
 C4(H4A,H4B), C5(H5A,H5B), C6(H6A,H6B), C7(H7A,H7B)
2.b Aromatic/amide H refined with riding coordinates:
 N1(H1)
2.c Idealised Me refined as rotating group:
 C8(H8A,H8B,H8C)
2.d Boron cage BH refined with riding coordinates:
 B4(H4), C1(H1A), B9(H9), B6(H6), B5(H5), B3(H3), B12(H12), B8(H8), B7(H7),
 B10(H10), B11(H11)
;

loop_
_space_group_symop_id
_space_group_symop_operation_xyz
1 'x, y, z'
2 '-x+1/2, -y, z+1/2'
3 'x+1/2, -y+1/2, -z'
4 '-x, y+1/2, -z+1/2'
5 '-x, -y, -z'
6 'x-1/2, y, -z-1/2'
7 '-x-1/2, y-1/2, z'
8 'x, -y-1/2, z-1/2'

loop_
_atom_site_label
_atom_site_type_symbol
_atom_site_fract_x
_atom_site_fract_y
_atom_site_fract_z
_atom_site_U_iso_or_equiv
_atom_site_adp_type
_atom_site_occupancy
_atom_site_symmetry_multiplicity
_atom_site_calc_flag
_atom_site_refinement_flags
O1 O 0.70564(15) -0.00700(15) 0.34917(8) 0.0672(6) Uani 1 1 d .
N1 N 0.77268(15) 0.20193(18) 0.35138(8) 0.0517(6) Uani 1 1 d .
H1 H 0.7547 0.2832 0.3471 0.062 Uiso 1 1 calc R
C3 C 0.69152(19) 0.1119(2) 0.34653(9) 0.0456(6) Uani 1 1 d .
C2 C 0.57169(18) 0.1666(2) 0.33811(8) 0.0403(6) Uani 1 1 d .
B4 B 0.5207(2) 0.3006(2) 0.36832(10) 0.0406(6) Uani 1 1 d .
H4 H 0.5721 0.3629 0.3928 0.049 Uiso 1 1 calc R
C1 C 0.4711(2) 0.0568(2) 0.33182(10) 0.0529(7) Uani 1 1 d .
H1A H 0.4926 -0.0485 0.3329 0.063 Uiso 1 1 calc R
B9 B 0.4128(2) 0.3656(3) 0.32955(11) 0.0462(7) Uani 1 1 d .
H9 H 0.3926 0.4714 0.3288 0.055 Uiso 1 1 calc R
C4 C 0.8909(2) 0.1700(2) 0.36356(10) 0.0553(7) Uani 1 1 d .
H4A H 0.9419 0.2208 0.3429 0.066 Uiso 1 1 calc R
H4B H 0.9044 0.0775 0.3570 0.066 Uiso 1 1 calc R
B6 B 0.5135(3) 0.1431(3) 0.28108(11) 0.0538(8) Uani 1 1 d .
H6 H 0.5598 0.1023 0.2496 0.065 Uiso 1 1 calc R
B5 B 0.5422(2) 0.3033(2) 0.30450(10) 0.0444(7) Uani 1 1 d .
H5 H 0.6074 0.3674 0.2878 0.053 Uiso 1 1 calc R
B3 B 0.4783(2) 0.1394(3) 0.38551(11) 0.0485(7) Uani 1 1 d .
H3 H 0.5023 0.0959 0.4207 0.058 Uiso 1 1 calc R
B12 B 0.3042(3) 0.2445(3) 0.32252(11) 0.0551(8) Uani 1 1 d .
H12 H 0.2135 0.2714 0.3173 0.066 Uiso 1 1 calc R
B8 B 0.3739(2) 0.2642(3) 0.37958(11) 0.0509(7) Uani 1 1 d .
H8 H 0.3286 0.3038 0.4115 0.061 Uiso 1 1 calc R
B7 B 0.3451(2) 0.1047(3) 0.35669(12) 0.0562(8) Uani 1 1 d .
H7 H 0.2816 0.0385 0.3735 0.067 Uiso 1 1 calc R
B10 B 0.4084(2) 0.2680(3) 0.27583(11) 0.0547(8) Uani 1 1 d .
H10 H 0.3854 0.3098 0.2402 0.066 Uiso 1 1 calc R
C5 C 0.9188(3) 0.1978(4) 0.41572(12) 0.0857(10) Uani 1 1 d .
H5A H 0.9037 0.2900 0.4222 0.103 Uiso 1 1 calc R
H5B H 0.8674 0.1466 0.4361 0.103 Uiso 1 1 calc R
B11 B 0.3664(3) 0.1062(3) 0.29301(13) 0.0614(9) Uani 1 1 d .
H11 H 0.3170 0.0410 0.2688 0.074 Uiso 1 1 calc R
C6 C 1.0396(3) 0.1679(4) 0.43008(12) 0.0956(12) Uani 1 1 d .
H6A H 1.0549 0.0759 0.4232 0.115 Uiso 1 1 calc R
H6B H 1.0909 0.2200 0.4100 0.115 Uiso 1 1 calc R
C7 C 1.0670(4) 0.1935(8) 0.48168(16) 0.181(3) Uani 1 1 d .
H7A H 1.0629 0.2875 0.4874 0.217 Uiso 1 1 calc R
H7B H 1.0088 0.1520 0.5017 0.217 Uiso 1 1 calc R
C8 C 1.1802(4) 0.1463(9) 0.49734(19) 0.220(4) Uani 1 1 d .
H8A H 1.2294 0.1371 0.4695 0.330 Uiso 1 1 calc R
H8B H 1.1720 0.0626 0.5131 0.330 Uiso 1 1 calc R
H8C H 1.2133 0.2084 0.5196 0.330 Uiso 1 1 calc R

loop_
_atom_site_aniso_label
_atom_site_aniso_U_11
_atom_site_aniso_U_22
_atom_site_aniso_U_33
_atom_site_aniso_U_23
_atom_site_aniso_U_13
_atom_site_aniso_U_12
O1 0.0518(11) 0.0289(8) 0.1210(17) 0.0041(9) -0.0020(10) 0.0060(8)
N1 0.0368(11) 0.0307(9) 0.0877(16) 0.0053(10) 0.0018(10) 0.0029(8)
C3 0.0403(12) 0.0317(11) 0.0648(16) 0.0014(11) 0.0049(11) 0.0027(9)
C2 0.0381(12) 0.0278(10) 0.0550(14) -0.0006(10) 0.0024(10) -0.0015(9)
B4 0.0396(13) 0.0315(12) 0.0506(15) -0.0051(11) 0.0042(12) -0.0007(10)
C1 0.0478(14) 0.0299(11) 0.0810(19) -0.0047(11) 0.0011(13) -0.0056(10)
B9 0.0381(14) 0.0377(13) 0.0628(18) -0.0030(12) 0.0011(12) 0.0050(11)
C4 0.0363(13) 0.0461(13) 0.083(2) 0.0011(13) 0.0005(13) 0.0029(10)
B6 0.0633(18) 0.0470(15) 0.0510(17) -0.0133(13) 0.0023(14) 0.0035(14)
B5 0.0450(15) 0.0340(12) 0.0542(16) 0.0047(12) 0.0052(12) 0.0016(11)
B3 0.0461(15) 0.0419(14) 0.0575(17) 0.0053(13) 0.0072(13) -0.0060(12)
B12 0.0393(15) 0.0484(15) 0.077(2) -0.0100(15) -0.0050(14) 0.0020(12)
B8 0.0411(15) 0.0501(15) 0.0614(18) -0.0060(14) 0.0090(13) -0.0006(12)
B7 0.0403(15) 0.0459(15) 0.082(2) -0.0005(15) 0.0060(15) -0.0085(13)
B10 0.0564(17) 0.0542(16) 0.0536(17) -0.0043(14) -0.0066(14) 0.0055(14)
C5 0.0581(19) 0.116(3) 0.083(2) -0.003(2) 0.0036(16) 0.0099(18)
B11 0.0534(17) 0.0510(16) 0.080(2) -0.0179(16) -0.0130(16) -0.0036(14)
C6 0.067(2) 0.139(3) 0.080(2) -0.010(2) -0.0030(17) -0.003(2)
C7 0.112(3) 0.357(10) 0.074(3) -0.019(4) -0.017(3) -0.010(5)
C8 0.120(4) 0.445(12) 0.095(4) 0.022(5) -0.018(3) -0.084(5)

loop_
_atom_type_symbol
_atom_type_description
_atom_type_scat_dispersion_real
_atom_type_scat_dispersion_imag
_atom_type_scat_source
C C 0.0033 0.0016 'International Tables Vol C Tables 4.2.6.8 and 6.1.1.4'
H H 0.0000 0.0000 'International Tables Vol C Tables 4.2.6.8 and 6.1.1.4'
B B 0.0013 0.0007 'International Tables Vol C Tables 4.2.6.8 and 6.1.1.4'
N N 0.0061 0.0033 'International Tables Vol C Tables 4.2.6.8 and 6.1.1.4'
O O 0.0106 0.0060 'International Tables Vol C Tables 4.2.6.8 and 6.1.1.4'

loop_
_geom_angle_atom_site_label_1
_geom_angle_atom_site_label_2
_geom_angle_atom_site_label_3
_geom_angle
C3 N1 H1 118.5
C3 N1 C4 123.1(2)
C4 N1 H1 118.5
O1 C3 N1 125.6(2)
O1 C3 C2 119.6(2)
N1 C3 C2 114.73(19)
C3 C2 B4 122.58(18)
C3 C2 C1 115.22(17)
C3 C2 B6 116.63(19)
C3 C2 B5 124.47(18)
C3 C2 B3 113.95(19)
B4 C2 B6 114.69(18)
B4 C2 B5 62.75(15)
B4 C2 B3 62.48(14)
C1 C2 B4 110.47(17)
C1 C2 B6 61.70(16)
C1 C2 B5 110.91(18)
C1 C2 B3 61.01(15)
B5 C2 B6 62.65(15)
B5 C2 B3 114.52(18)
B3 C2 B6 114.8(2)
C2 B4 H4 124.7
C2 B4 B9 104.58(18)
C2 B4 B5 58.67(13)
C2 B4 B3 59.25(14)
C2 B4 B8 104.75(17)
B9 B4 H4 122.5
B5 B4 H4 121.3
B5 B4 B9 59.98(15)
B5 B4 B3 108.51(18)
B5 B4 B8 108.18(19)
B3 B4 H4 121.3
B3 B4 B9 107.90(19)
B8 B4 H4 122.4
B8 B4 B9 60.10(16)
B8 B4 B3 59.61(15)
C2 C1 H1A 120.1
C2 C1 B6 61.96(15)
C2 C1 B3 62.20(14)
C2 C1 B7 112.61(18)
C2 C1 B11 112.41(19)
B6 C1 H1A 116.9
B3 C1 H1A 116.5
B3 C1 B6 116.00(18)
B7 C1 H1A 117.8
B7 C1 B6 115.5(2)
B7 C1 B3 63.22(17)
B7 C1 B11 62.98(18)
B11 C1 H1A 117.9
B11 C1 B6 62.95(18)
B11 C1 B3 115.83(19)
B4 B9 H9 121.8
B4 B9 B8 59.94(15)
B4 B9 B10 108.12(18)
B5 B9 B4 59.95(15)
B5 B9 H9 121.6
B5 B9 B12 108.32(19)
B5 B9 B8 108.03(18)
B5 B9 B10 60.20(15)
B12 B9 B4 108.10(19)
B12 B9 H9 121.5
B12 B9 B8 60.07(17)
B12 B9 B10 60.14(17)
B8 B9 H9 121.7
B8 B9 B10 108.2(2)
B10 B9 H9 121.6
N1 C4 H4A 109.1
N1 C4 H4B 109.1
N1 C4 C5 112.6(2)
H4A C4 H4B 107.8
C5 C4 H4A 109.1
C5 C4 H4B 109.1
C2 B6 H6 125.1
C2 B6 B5 58.09(14)
C2 B6 B10 104.26(19)
C2 B6 B11 103.8(2)
C1 B6 C2 56.34(14)
C1 B6 H6 125.8
C1 B6 B5 103.07(19)
C1 B6 B10 103.5(2)
C1 B6 B11 57.86(17)
B5 B6 H6 122.5
B5 B6 B11 107.8(2)
B10 B6 H6 123.0
B10 B6 B5 60.25(16)
B10 B6 B11 60.10(17)
B11 B6 H6 122.3
C2 B5 B4 58.58(14)
C2 B5 B9 104.58(18)
C2 B5 B6 59.26(14)
C2 B5 H5 124.7
C2 B5 B10 104.58(18)
B4 B5 B9 60.07(15)
B4 B5 B6 108.49(18)
B4 B5 H5 121.3
B4 B5 B10 108.13(19)
B9 B5 B6 107.93(19)
B9 B5 H5 122.4
B9 B5 B10 60.10(15)
B6 B5 H5 121.3
B6 B5 B10 59.51(16)
B10 B5 H5 122.5
C2 B3 B4 58.27(13)
C2 B3 H3 124.8
C2 B3 B8 104.45(19)
C2 B3 B7 104.2(2)
B4 B3 H3 122.3
B4 B3 B7 107.9(2)
C1 B3 C2 56.79(14)
C1 B3 B4 103.8(2)
C1 B3 H3 125.3
C1 B3 B8 103.9(2)
C1 B3 B7 58.10(16)
B8 B3 B4 60.19(15)
B8 B3 H3 123.0
B8 B3 B7 60.05(16)
B7 B3 H3 122.3
B9 B12 H12 121.7
B9 B12 B8 60.04(16)
B9 B12 B10 60.09(16)
B9 B12 B11 108.0(2)
B8 B12 H12 121.7
B8 B12 B10 108.1(2)
B7 B12 B9 108.0(2)
B7 B12 H12 121.8
B7 B12 B8 59.95(17)
B7 B12 B10 107.9(2)
B7 B12 B11 59.84(19)
B10 B12 H12 121.7
B11 B12 H12 121.8
B11 B12 B8 107.9(2)
B11 B12 B10 60.00(18)
B4 B8 B9 59.96(15)
B4 B8 B12 108.0(2)
B4 B8 H8 121.7
B9 B8 B12 59.89(17)
B9 B8 H8 121.8
B3 B8 B4 60.20(15)
B3 B8 B9 108.27(19)
B3 B8 B12 108.3(2)
B3 B8 H8 121.3
B3 B8 B7 60.34(16)
B12 B8 H8 121.8
B7 B8 B4 108.12(19)
B7 B8 B9 107.7(2)
B7 B8 B12 59.78(17)
B7 B8 H8 121.8
C1 B7 B3 58.67(16)
C1 B7 B12 104.4(2)
C1 B7 B8 104.02(19)
C1 B7 H7 125.2
C1 B7 B11 58.68(17)
B3 B7 H7 121.4
B12 B7 B3 108.1(2)
B12 B7 B8 60.27(17)
B12 B7 H7 122.2
B8 B7 B3 59.60(16)
B8 B7 H7 122.5
B11 B7 B3 108.5(2)
B11 B7 B12 60.31(18)
B11 B7 B8 108.5(2)
B11 B7 H7 121.0
B9 B10 B5 59.70(15)
B9 B10 B12 59.76(16)
B9 B10 H10 122.0
B6 B10 B9 108.2(2)
B6 B10 B5 60.24(16)
B6 B10 B12 108.4(2)
B6 B10 H10 121.2
B6 B10 B11 60.37(17)
B5 B10 H10 121.9
B12 B10 B5 107.6(2)
B12 B10 H10 121.8
B11 B10 B9 107.6(2)
B11 B10 B5 108.0(2)
B11 B10 B12 59.88(17)
B11 B10 H10 121.8
C4 C5 H5A 108.6
C4 C5 H5B 108.6
H5A C5 H5B 107.5
C6 C5 C4 114.8(3)
C6 C5 H5A 108.6
C6 C5 H5B 108.6
C1 B11 B6 59.19(16)
C1 B11 B12 103.8(2)
C1 B11 B7 58.35(17)
C1 B11 B10 104.1(2)
C1 B11 H11 125.3
B6 B11 H11 121.1
B12 B11 B6 108.0(2)
B12 B11 B10 60.13(17)
B12 B11 H11 122.7
B7 B11 B6 108.6(2)
B7 B11 B12 59.85(18)
B7 B11 B10 108.0(2)
B7 B11 H11 121.3
B10 B11 B6 59.53(17)
B10 B11 H11 122.6
C5 C6 H6A 108.5
C5 C6 H6B 108.5
H6A C6 H6B 107.5
C7 C6 C5 115.0(3)
C7 C6 H6A 108.5
C7 C6 H6B 108.5
C6 C7 H7A 108.6
C6 C7 H7B 108.6
H7A C7 H7B 107.6
C8 C7 C6 114.8(4)
C8 C7 H7A 108.6
C8 C7 H7B 108.6
C7 C8 H8A 109.5
C7 C8 H8B 109.5
C7 C8 H8C 109.5
H8A C8 H8B 109.5
H8A C8 H8C 109.5
H8B C8 H8C 109.5

loop_
_geom_bond_atom_site_label_1
_geom_bond_atom_site_label_2
_geom_bond_distance
O1 C3 1.222(3)
N1 H1 0.8600
N1 C3 1.321(3)
N1 C4 1.452(3)
C3 C2 1.519(3)
C2 B4 1.702(3)
C2 C1 1.626(3)
C2 B6 1.724(4)
C2 B5 1.703(3)
C2 B3 1.719(4)
B4 H4 1.1000
B4 B9 1.775(4)
B4 B5 1.773(4)
B4 B3 1.774(4)
B4 B8 1.774(4)
C1 H1A 1.1000
C1 B6 1.720(4)
C1 B3 1.700(4)
C1 B7 1.690(4)
C1 B11 1.696(4)
B9 H9 1.1000
B9 B5 1.773(4)
B9 B12 1.774(4)
B9 B8 1.777(4)
B9 B10 1.780(4)
C4 H4A 0.9700
C4 H4B 0.9700
C4 C5 1.497(4)
B6 H6 1.1000
B6 B5 1.782(4)
B6 B10 1.769(4)
B6 B11 1.784(4)
B5 H5 1.1000
B5 B10 1.782(4)
B3 H3 1.1000
B3 B8 1.764(4)
B3 B7 1.777(4)
B12 H12 1.1000
B12 B8 1.778(4)
B12 B7 1.769(4)
B12 B10 1.781(5)
B12 B11 1.777(4)
B8 H8 1.1000
B8 B7 1.772(4)
B7 H7 1.1000
B7 B11 1.769(5)
B10 H10 1.1000
B10 B11 1.779(4)
C5 H5A 0.9700
C5 H5B 0.9700
C5 C6 1.492(4)
B11 H11 1.1000
C6 H6A 0.9700
C6 H6B 0.9700
C6 C7 1.477(5)
C7 H7A 0.9700
C7 H7B 0.9700
C7 C8 1.466(6)
C8 H8A 0.9600
C8 H8B 0.9600
C8 H8C 0.9600

loop_
_geom_torsion_atom_site_label_1
_geom_torsion_atom_site_label_2
_geom_torsion_atom_site_label_3
_geom_torsion_atom_site_label_4
_geom_torsion
O1 C3 C2 B4 137.8(2)
O1 C3 C2 C1 -1.6(3)
O1 C3 C2 B6 -71.1(3)
O1 C3 C2 B5 -144.9(2)
O1 C3 C2 B3 66.3(3)
N1 C3 C2 B4 -40.9(3)
N1 C3 C2 C1 179.7(2)
N1 C3 C2 B6 110.2(2)
N1 C3 C2 B5 36.4(3)
N1 C3 C2 B3 -112.4(2)
N1 C4 C5 C6 -179.5(3)
C3 N1 C4 C5 -102.9(3)
C3 C2 B4 B9 155.5(2)
C3 C2 B4 B5 115.2(2)
C3 C2 B4 B3 -102.1(2)
C3 C2 B4 B8 -142.2(2)
C3 C2 C1 B6 -108.0(2)
C3 C2 C1 B3 104.6(2)
C3 C2 C1 B7 144.1(2)
C3 C2 C1 B11 -147.0(2)
C3 C2 B6 C1 105.7(2)
C3 C2 B6 B5 -117.0(2)
C3 C2 B6 B10 -157.38(19)
C3 C2 B6 B11 140.5(2)
C3 C2 B5 B4 -112.4(2)
C3 C2 B5 B9 -152.7(2)
C3 C2 B5 B6 104.9(2)
C3 C2 B5 B10 145.0(2)
C3 C2 B3 B4 115.7(2)
C3 C2 B3 C1 -106.7(2)
C3 C2 B3 B8 155.94(19)
C3 C2 B3 B7 -141.86(19)
C2 B4 B9 B5 -39.57(16)
C2 B4 B9 B12 61.6(2)
C2 B4 B9 B8 98.85(19)
C2 B4 B9 B10 -2.1(2)
C2 B4 B5 B9 133.80(19)
C2 B4 B5 B6 33.31(18)
C2 B4 B5 B10 96.34(19)
C2 B4 B3 C1 -35.46(16)
C2 B4 B3 B8 -133.8(2)
C2 B4 B3 B7 -96.0(2)
C2 B4 B8 B9 -98.57(19)
C2 B4 B8 B3 39.88(17)
C2 B4 B8 B12 -61.4(2)
C2 B4 B8 B7 1.8(3)
C2 C1 B6 B5 -36.23(16)
C2 C1 B6 B10 -98.32(19)
C2 C1 B6 B11 -139.20(19)
C2 C1 B3 B4 36.14(16)
C2 C1 B3 B8 98.33(19)
C2 C1 B3 B7 138.8(2)
C2 C1 B7 B3 -39.1(2)
C2 C1 B7 B12 63.6(3)
C2 C1 B7 B8 1.2(3)
C2 C1 B7 B11 104.5(2)
C2 C1 B11 B6 38.59(19)
C2 C1 B11 B12 -64.3(3)
C2 C1 B11 B7 -104.9(2)
C2 C1 B11 B10 -2.1(3)
C2 B6 B5 B4 -33.05(18)
C2 B6 B5 B9 -96.6(2)
C2 B6 B5 B10 -133.6(2)
C2 B6 B10 B9 2.4(3)
C2 B6 B10 B5 39.33(18)
C2 B6 B10 B12 -60.9(2)
C2 B6 B10 B11 -97.9(2)
C2 B6 B11 C1 -34.06(17)
C2 B6 B11 B12 61.7(3)
C2 B6 B11 B7 -1.7(3)
C2 B6 B11 B10 98.7(2)
C2 B5 B10 B9 98.7(2)
C2 B5 B10 B6 -40.00(18)
C2 B5 B10 B12 61.6(2)
C2 B5 B10 B11 -1.7(3)
C2 B3 B8 B4 -39.33(17)
C2 B3 B8 B9 -2.1(3)
C2 B3 B8 B12 61.3(2)
C2 B3 B8 B7 98.3(2)
C2 B3 B7 C1 34.61(17)
C2 B3 B7 B12 -61.6(2)
C2 B3 B7 B8 -98.7(2)
C2 B3 B7 B11 2.3(3)
B4 C2 C1 B6 107.8(2)
B4 C2 C1 B3 -39.61(19)
B4 C2 C1 B7 -0.1(3)
B4 C2 C1 B11 68.8(3)
B4 C2 B6 C1 -100.93(19)
B4 C2 B6 B5 36.37(19)
B4 C2 B6 B10 -4.0(3)
B4 C2 B6 B11 -66.2(2)
B4 C2 B5 B9 -40.26(17)
B4 C2 B5 B6 -142.7(2)
B4 C2 B5 B10 -102.6(2)
B4 C2 B3 C1 137.67(19)
B4 C2 B3 B8 40.28(17)
B4 C2 B3 B7 102.5(2)
B4 B9 B5 C2 39.53(17)
B4 B9 B5 B6 101.4(2)
B4 B9 B5 B10 138.18(19)
B4 B9 B12 B8 37.23(18)
B4 B9 B12 B7 -0.2(3)
B4 B9 B12 B10 -100.9(2)
B4 B9 B12 B11 -63.4(3)
B4 B9 B8 B3 -37.31(18)
B4 B9 B8 B12 -138.4(2)
B4 B9 B8 B7 -101.1(2)
B4 B9 B10 B6 -0.3(3)
B4 B9 B10 B5 -37.39(18)
B4 B9 B10 B12 100.9(2)
B4 B9 B10 B11 63.5(2)
B4 B5 B10 B9 37.44(17)
B4 B5 B10 B6 -101.21(19)
B4 B5 B10 B12 0.3(2)
B4 B5 B10 B11 -62.9(2)
B4 B3 B8 B9 37.21(19)
B4 B3 B8 B12 100.6(2)
B4 B3 B8 B7 137.6(2)
B4 B3 B7 C1 95.4(2)
B4 B3 B7 B12 -0.8(3)
B4 B3 B7 B8 -37.93(19)
B4 B3 B7 B11 63.1(2)
B4 B8 B7 C1 -1.8(3)
B4 B8 B7 B3 38.0(2)
B4 B8 B7 B12 -100.7(2)
B4 B8 B7 B11 -63.1(3)
C1 C2 B4 B9 -63.4(2)
C1 C2 B4 B5 -103.7(2)
C1 C2 B4 B3 38.96(19)
C1 C2 B4 B8 -1.1(2)
C1 C2 B6 B5 137.29(18)
C1 C2 B6 B10 96.9(2)
C1 C2 B6 B11 34.73(17)
C1 C2 B5 B4 102.96(19)
C1 C2 B5 B9 62.7(2)
C1 C2 B5 B6 -39.74(19)
C1 C2 B5 B10 0.4(2)
C1 C2 B3 B4 -137.67(19)
C1 C2 B3 B8 -97.4(2)
C1 C2 B3 B7 -35.19(17)
C1 B6 B5 C2 35.42(16)
C1 B6 B5 B4 2.4(2)
C1 B6 B5 B9 -61.2(2)
C1 B6 B5 B10 -98.2(2)
C1 B6 B10 B9 60.6(2)
C1 B6 B10 B5 97.5(2)
C1 B6 B10 B12 -2.7(3)
C1 B6 B10 B11 -39.74(19)
C1 B6 B11 B12 95.7(2)
C1 B6 B11 B7 32.33(18)
C1 B6 B11 B10 132.8(2)
C1 B3 B8 B4 -98.1(2)
C1 B3 B8 B9 -60.9(2)
C1 B3 B8 B12 2.6(2)
C1 B3 B8 B7 39.54(19)
C1 B3 B7 B12 -96.2(2)
C1 B3 B7 B8 -133.3(2)
C1 B3 B7 B11 -32.28(19)
C1 B7 B11 B6 -32.66(18)
C1 B7 B11 B12 -133.1(2)
C1 B7 B11 B10 -95.7(2)
B9 B4 B5 C2 -133.80(19)
B9 B4 B5 B6 -100.5(2)
B9 B4 B5 B10 -37.46(17)
B9 B4 B3 C2 96.6(2)
B9 B4 B3 C1 61.2(2)
B9 B4 B3 B8 -37.17(18)
B9 B4 B3 B7 0.7(3)
B9 B4 B8 B3 138.4(2)
B9 B4 B8 B12 37.18(19)
B9 B4 B8 B7 100.4(2)
B9 B5 B10 B6 -138.7(2)
B9 B5 B10 B12 -37.10(18)
B9 B5 B10 B11 -100.3(2)
B9 B12 B8 B4 -37.21(18)
B9 B12 B8 B3 -100.9(2)
B9 B12 B8 B7 -138.1(2)
B9 B12 B7 C1 -60.7(3)
B9 B12 B7 B3 0.6(3)
B9 B12 B7 B8 37.44(19)
B9 B12 B7 B11 -100.8(2)
B9 B12 B10 B6 100.8(2)
B9 B12 B10 B5 37.07(18)
B9 B12 B10 B11 138.0(2)
B9 B12 B11 C1 60.9(3)
B9 B12 B11 B6 -0.8(3)
B9 B12 B11 B7 100.7(2)
B9 B12 B11 B10 -37.5(2)
B9 B8 B7 C1 61.5(3)
B9 B8 B7 B3 101.4(2)
B9 B8 B7 B12 -37.31(19)
B9 B8 B7 B11 0.3(3)
B9 B10 B11 C1 -60.8(3)
B9 B10 B11 B6 -101.3(2)
B9 B10 B11 B12 37.31(19)
B9 B10 B11 B7 0.1(3)
C4 N1 C3 O1 -3.8(4)
C4 N1 C3 C2 174.8(2)
C4 C5 C6 C7 -179.2(4)
B6 C2 B4 B9 3.9(2)
B6 C2 B4 B5 -36.33(19)
B6 C2 B4 B3 106.3(2)
B6 C2 B4 B8 66.2(2)
B6 C2 C1 B3 -147.4(2)
B6 C2 C1 B7 -107.9(2)
B6 C2 C1 B11 -39.0(2)
B6 C2 B5 B4 142.7(2)
B6 C2 B5 B9 102.4(2)
B6 C2 B5 B10 40.12(19)
B6 C2 B3 B4 -106.2(2)
B6 C2 B3 C1 31.51(18)
B6 C2 B3 B8 -65.9(2)
B6 C2 B3 B7 -3.7(3)
B6 C1 B3 C2 -32.0(2)
B6 C1 B3 B4 4.2(3)
B6 C1 B3 B8 66.4(2)
B6 C1 B3 B7 106.9(2)
B6 C1 B7 B3 -107.7(2)
B6 C1 B7 B12 -5.0(3)
B6 C1 B7 B8 -67.3(3)
B6 C1 B7 B11 36.0(2)
B6 C1 B11 B12 -102.9(2)
B6 C1 B11 B7 -143.5(2)
B6 C1 B11 B10 -40.72(19)
B6 B5 B10 B9 138.7(2)
B6 B5 B10 B12 101.6(2)
B6 B5 B10 B11 38.3(2)
B6 B10 B11 C1 40.55(19)
B6 B10 B11 B12 138.6(2)
B6 B10 B11 B7 101.4(2)
B5 C2 B4 B9 40.22(17)
B5 C2 B4 B3 142.6(2)
B5 C2 B4 B8 102.6(2)
B5 C2 C1 B6 40.16(18)
B5 C2 C1 B3 -107.2(2)
B5 C2 C1 B7 -67.7(3)
B5 C2 C1 B11 1.1(3)
B5 C2 B6 C1 -137.29(18)
B5 C2 B6 B10 -40.41(18)
B5 C2 B6 B11 -102.6(2)
B5 C2 B3 B4 -36.38(19)
B5 C2 B3 C1 101.3(2)
B5 C2 B3 B8 3.9(3)
B5 C2 B3 B7 66.1(2)
B5 B4 B9 B12 101.1(2)
B5 B4 B9 B8 138.42(18)
B5 B4 B9 B10 37.50(17)
B5 B4 B3 C2 33.15(17)
B5 B4 B3 C1 -2.3(2)
B5 B4 B3 B8 -100.7(2)
B5 B4 B3 B7 -62.8(2)
B5 B4 B8 B9 -37.22(17)
B5 B4 B8 B3 101.22(19)
B5 B4 B8 B12 0.0(2)
B5 B4 B8 B7 63.2(2)
B5 B9 B12 B8 100.7(2)
B5 B9 B12 B7 63.3(3)
B5 B9 B12 B10 -37.5(2)
B5 B9 B12 B11 0.0(3)
B5 B9 B8 B4 37.17(17)
B5 B9 B8 B3 -0.1(3)
B5 B9 B8 B12 -101.2(2)
B5 B9 B8 B7 -63.9(2)
B5 B9 B10 B6 37.13(19)
B5 B9 B10 B12 138.3(2)
B5 B9 B10 B11 100.9(2)
B5 B6 B10 B9 -36.90(19)
B5 B6 B10 B12 -100.2(2)
B5 B6 B10 B11 -137.3(2)
B5 B6 B11 C1 -94.5(2)
B5 B6 B11 B12 1.2(3)
B5 B6 B11 B7 -62.2(3)
B5 B6 B11 B10 38.2(2)
B5 B10 B11 C1 2.3(3)
B5 B10 B11 B6 -38.3(2)
B5 B10 B11 B12 100.3(2)
B5 B10 B11 B7 63.1(3)
B3 C2 B4 B9 -102.4(2)
B3 C2 B4 B5 -142.6(2)
B3 C2 B4 B8 -40.06(18)
B3 C2 C1 B6 147.4(2)
B3 C2 C1 B7 39.5(2)
B3 C2 C1 B11 108.4(2)
B3 C2 B6 C1 -31.28(18)
B3 C2 B6 B5 106.0(2)
B3 C2 B6 B10 65.6(2)
B3 C2 B6 B11 3.4(3)
B3 C2 B5 B4 36.28(19)
B3 C2 B5 B9 -4.0(2)
B3 C2 B5 B6 -106.4(2)
B3 C2 B5 B10 -66.3(2)
B3 B4 B9 B5 -101.46(19)
B3 B4 B9 B12 -0.3(3)
B3 B4 B9 B8 36.96(18)
B3 B4 B9 B10 -64.0(2)
B3 B4 B5 C2 -33.38(17)
B3 B4 B5 B9 100.4(2)
B3 B4 B5 B6 -0.1(2)
B3 B4 B5 B10 63.0(2)
B3 B4 B8 B9 -138.4(2)
B3 B4 B8 B12 -101.3(2)
B3 B4 B8 B7 -38.1(2)
B3 C1 B6 C2 32.03(19)
B3 C1 B6 B5 -4.2(3)
B3 C1 B6 B10 -66.3(3)
B3 C1 B6 B11 -107.2(2)
B3 C1 B7 B12 102.7(2)
B3 C1 B7 B8 40.31(19)
B3 C1 B7 B11 143.6(2)
B3 C1 B11 B6 107.4(2)
B3 C1 B11 B12 4.6(3)
B3 C1 B11 B7 -36.0(2)
B3 C1 B11 B10 66.7(3)
B3 B8 B7 C1 -39.84(19)
B3 B8 B7 B12 -138.7(2)
B3 B8 B7 B11 -101.1(2)
B3 B7 B11 C1 32.28(18)
B3 B7 B11 B6 -0.4(3)
B3 B7 B11 B12 -100.8(2)
B3 B7 B11 B10 -63.4(3)
B12 B9 B5 C2 -61.2(2)
B12 B9 B5 B4 -100.7(2)
B12 B9 B5 B6 0.7(3)
B12 B9 B5 B10 37.4(2)
B12 B9 B8 B4 138.4(2)
B12 B9 B8 B3 101.1(2)
B12 B9 B8 B7 37.26(19)
B12 B9 B10 B6 -101.2(2)
B12 B9 B10 B5 -138.3(2)
B12 B9 B10 B11 -37.4(2)
B12 B8 B7 C1 98.8(2)
B12 B8 B7 B3 138.7(2)
B12 B8 B7 B11 37.6(2)
B12 B7 B11 C1 133.1(2)
B12 B7 B11 B6 100.4(2)
B12 B7 B11 B10 37.36(19)
B12 B10 B11 C1 -98.1(2)
B12 B10 B11 B6 -138.6(2)
B12 B10 B11 B7 -37.2(2)
B8 B4 B9 B5 -138.42(18)
B8 B4 B9 B12 -37.28(19)
B8 B4 B9 B10 -100.9(2)
B8 B4 B5 C2 -96.53(19)
B8 B4 B5 B9 37.27(17)
B8 B4 B5 B6 -63.2(2)
B8 B4 B5 B10 -0.2(2)
B8 B4 B3 C2 133.8(2)
B8 B4 B3 C1 98.4(2)
B8 B4 B3 B7 37.87(19)
B8 B9 B5 C2 2.4(2)
B8 B9 B5 B4 -37.16(17)
B8 B9 B5 B6 64.3(2)
B8 B9 B5 B10 101.0(2)
B8 B9 B12 B7 -37.4(2)
B8 B9 B12 B10 -138.2(2)
B8 B9 B12 B11 -100.7(2)
B8 B9 B10 B6 -63.7(3)
B8 B9 B10 B5 -100.8(2)
B8 B9 B10 B12 37.5(2)
B8 B9 B10 B11 0.1(3)
B8 B3 B7 C1 133.3(2)
B8 B3 B7 B12 37.1(2)
B8 B3 B7 B11 101.0(2)
B8 B12 B7 C1 -98.1(2)
B8 B12 B7 B3 -36.84(19)
B8 B12 B7 B11 -138.2(2)
B8 B12 B10 B9 -37.45(19)
B8 B12 B10 B6 63.3(3)
B8 B12 B10 B5 -0.4(3)
B8 B12 B10 B11 100.6(2)
B8 B12 B11 C1 -2.5(3)
B8 B12 B11 B6 -64.2(3)
B8 B12 B11 B7 37.3(2)
B8 B12 B11 B10 -101.0(2)
B8 B7 B11 C1 95.5(2)
B8 B7 B11 B6 62.8(3)
B8 B7 B11 B12 -37.6(2)
B8 B7 B11 B10 -0.2(3)
B7 C1 B6 C2 103.2(2)
B7 C1 B6 B5 67.0(3)
B7 C1 B6 B10 4.9(3)
B7 C1 B6 B11 -36.0(2)
B7 C1 B3 C2 -138.8(2)
B7 C1 B3 B4 -102.7(2)
B7 C1 B3 B8 -40.52(19)
B7 C1 B11 B6 143.5(2)
B7 C1 B11 B12 40.6(2)
B7 C1 B11 B10 102.7(2)
B7 B3 B8 B4 -137.6(2)
B7 B3 B8 B9 -100.4(2)
B7 B3 B8 B12 -37.0(2)
B7 B12 B8 B4 100.9(2)
B7 B12 B8 B9 138.1(2)
B7 B12 B8 B3 37.21(19)
B7 B12 B10 B9 -100.8(2)
B7 B12 B10 B6 -0.1(3)
B7 B12 B10 B5 -63.8(2)
B7 B12 B10 B11 37.2(2)
B7 B12 B11 C1 -39.82(19)
B7 B12 B11 B6 -101.5(2)
B7 B12 B11 B10 -138.3(2)
B10 B9 B5 C2 -98.66(19)
B10 B9 B5 B4 -138.18(19)
B10 B9 B5 B6 -36.75(19)
B10 B9 B12 B8 138.2(2)
B10 B9 B12 B7 100.8(2)
B10 B9 B12 B11 37.5(2)
B10 B9 B8 B4 100.9(2)
B10 B9 B8 B3 63.5(2)
B10 B9 B8 B12 -37.51(19)
B10 B9 B8 B7 -0.2(3)
B10 B6 B5 C2 133.6(2)
B10 B6 B5 B4 100.6(2)
B10 B6 B5 B9 37.01(19)
B10 B6 B11 C1 -132.8(2)
B10 B6 B11 B12 -37.1(2)
B10 B6 B11 B7 -100.4(2)
B10 B12 B8 B4 0.3(3)
B10 B12 B8 B9 37.47(19)
B10 B12 B8 B3 -63.5(3)
B10 B12 B8 B7 -100.7(2)
B10 B12 B7 C1 2.8(3)
B10 B12 B7 B3 64.1(3)
B10 B12 B7 B8 100.9(2)
B10 B12 B7 B11 -37.28(19)
B10 B12 B11 C1 98.5(2)
B10 B12 B11 B6 36.8(2)
B10 B12 B11 B7 138.3(2)
C5 C6 C7 C8 171.5(5)
B11 C1 B6 C2 139.20(19)
B11 C1 B6 B5 103.0(2)
B11 C1 B6 B10 40.88(19)
B11 C1 B3 C2 -102.9(2)
B11 C1 B3 B4 -66.8(2)
B11 C1 B3 B8 -4.6(3)
B11 C1 B3 B7 35.9(2)
B11 C1 B7 B3 -143.6(2)
B11 C1 B7 B12 -40.9(2)
B11 C1 B7 B8 -103.3(2)
B11 B6 B5 C2 95.5(2)
B11 B6 B5 B4 62.4(3)
B11 B6 B5 B9 -1.2(3)
B11 B6 B5 B10 -38.2(2)
B11 B6 B10 B9 100.4(2)
B11 B6 B10 B5 137.3(2)
B11 B6 B10 B12 37.1(2)
B11 B12 B8 B4 63.7(3)
B11 B12 B8 B9 100.9(2)
B11 B12 B8 B3 0.0(3)
B11 B12 B8 B7 -37.2(2)
B11 B12 B7 C1 40.12(19)
B11 B12 B7 B3 101.4(2)
B11 B12 B7 B8 138.2(2)
B11 B12 B10 B9 -138.0(2)
B11 B12 B10 B6 -37.3(2)
B11 B12 B10 B5 -101.0(2)
